data_1101107
loop_
_publ_author_name
'Francisco Hueso-Ure\~na'
'Sonia B. Jim\'enez-Pulido'
'Miguel N. Moreno-Carretero'
'Miguel Quir\'os'
'Juan M. Salas'

_publ_section_title
;
 Crystal structure of the \L-[4M] enantiomer of
 cis-diaqua-bis(1,3-dimethylpteridine-2,4(1H,3H)-dione-N^5^,O^4^)
 copper(II) perchlorate monohydrate
;
_journal_issue 5
_journal_name_full 'Journal of Chemical Crystallography'
_journal_page_first 571
_journal_page_last 574
_journal_paper_doi 10.1023/A:1009548803103
_journal_volume 29
_journal_year 1999
_chemical_formula_sum 'C16 H22 Cl2 Cu N8 O15'
_chemical_formula_weight 700.86
_space_group_IT_number 19
_symmetry_cell_setting orthorhombic
_symmetry_space_group_name_Hall 'P 2ac 2ab'
_symmetry_space_group_name_H-M 'P 21 21 21'
_cell_angle_alpha 90.00
_cell_angle_beta 90.00
_cell_angle_gamma 90.00
_cell_formula_units_Z 4
_cell_length_a 8.7490(10)
_cell_length_b 14.2130(10)
_cell_length_c 21.200(2)
_cell_measurement_temperature 293(2)
_cell_volume 2636.2(4)
_diffrn_ambient_temperature 293(2)
_exptl_crystal_density_diffrn 1.766
_refine_ls_R_factor_obs 0.0471
_refine_ls_wR_factor_obs 0.1263
_cod_depositor_comments
;
The following automatic conversions were performed:
'_symmetry_cell_setting' value 'Orthorhombic' changed to 'orthorhombic'
according to '/home/saulius/struct/CIF-dictionaries/cif_core.dic'
dictionary named 'cif_core.dic' version 2.4.1 from 2010-06-29.

Automatic conversion script
Id: cif_fix_enum 1527 2010-12-29 10:47:43Z saulius 
;
_cod_database_code 1101107

loop_
_symmetry_equiv_pos_as_xyz
'x, y, z'
'-x+1/2, -y, z+1/2'
'-x, y+1/2, -z+1/2'
'x+1/2, -y+1/2, -z'

loop_
_atom_site_aniso_label
_atom_site_aniso_U_11
_atom_site_aniso_U_22
_atom_site_aniso_U_33
_atom_site_aniso_U_23
_atom_site_aniso_U_13
_atom_site_aniso_U_12
Cu 0.0459(2) 0.0350(2) 0.0347(2) -0.0027(2) -0.0048(2) -0.0042(2)
N1A 0.053(2) 0.038(2) 0.048(2) 0.0026(14) 0.013(2) 0.004(2)
C1A 0.071(3) 0.062(3) 0.069(3) 0.018(3) 0.032(3) 0.006(3)
C1AA 0.047(2) 0.033(2) 0.049(2) -0.003(2) 0.002(2) 0.005(2)
C2A 0.062(3) 0.034(2) 0.042(2) -0.0006(15) 0.004(2) 0.003(2)
O2A 0.084(3) 0.070(2) 0.0372(14) 0.0057(14) 0.000(2) 0.009(2)
N3A 0.046(2) 0.0364(15) 0.037(2) 0.0009(13) -0.0015(13) -0.0002(15)
C3A 0.050(2) 0.057(2) 0.044(2) 0.005(2) -0.009(2) 0.003(2)
C4A 0.046(2) 0.034(2) 0.034(2) -0.0034(13) -0.002(2) 0.000(2)
O4A 0.0402(14) 0.058(2) 0.0385(14) 0.0020(12) -0.0018(12) -0.0021(14)
C4AA 0.040(2) 0.031(2) 0.041(2) -0.0029(13) 0.000(2) 0.0035(14)
N5A 0.042(2) 0.0393(14) 0.046(2) -0.0071(14) -0.0073(15) 0.008(2)
C6A 0.046(2) 0.064(3) 0.061(2) -0.007(3) -0.013(2) 0.013(3)
C7A 0.040(2) 0.066(3) 0.079(3) -0.006(3) -0.005(2) 0.014(2)
N8A 0.041(2) 0.058(2) 0.073(3) -0.004(2) 0.010(2) 0.005(2)
N1B 0.054(2) 0.0370(15) 0.047(2) -0.0057(13) -0.008(2) -0.009(2)
C1B 0.095(4) 0.042(2) 0.069(3) -0.011(2) -0.024(3) -0.014(3)
C1AB 0.036(2) 0.038(2) 0.038(2) 0.0018(14) 0.000(2) 0.000(2)
C2B 0.050(2) 0.046(2) 0.048(2) 0.002(2) -0.015(2) -0.008(2)
O2B 0.096(3) 0.065(2) 0.055(2) -0.001(2) -0.037(2) -0.017(2)
N3B 0.058(2) 0.041(2) 0.040(2) 0.0068(14) -0.017(2) -0.001(2)
C3B 0.112(5) 0.045(2) 0.062(3) 0.009(2) -0.045(3) 0.007(3)
C4B 0.045(2) 0.036(2) 0.0331(15) 0.0024(13) -0.006(2) -0.004(2)
O4B 0.080(2) 0.0333(13) 0.0505(15) -0.0010(12) -0.021(2) -0.002(2)
C4AB 0.035(2) 0.033(2) 0.0311(15) 0.0021(13) -0.0003(14) -0.0021(15)
N5B 0.037(2) 0.0358(14) 0.0313(12) 0.0009(11) -0.0009(12) -0.0020(12)
C6B 0.048(2) 0.044(2) 0.038(2) 0.0034(14) -0.010(2) 0.007(2)
C7B 0.058(2) 0.040(2) 0.048(2) 0.005(2) -0.012(2) 0.006(2)
N8B 0.059(2) 0.0315(14) 0.052(2) 0.0003(13) -0.004(2) -0.001(2)
Cl1 0.0613(7) 0.0457(5) 0.0639(7) 0.0044(5) 0.0105(6) -0.0064(5)
O1P 0.103(4) 0.082(3) 0.171(5) 0.057(4) -0.041(4) -0.033(3)
O2P 0.142(6) 0.075(3) 0.143(5) -0.009(3) -0.021(5) -0.033(4)
O3P 0.111(5) 0.134(5) 0.150(6) 0.027(5) 0.004(5) 0.049(5)
O4P 0.184(8) 0.253(10) 0.106(5) -0.058(6) 0.059(6) -0.012(9)
Cl2 0.0574(8) 0.0927(11) 0.0991(11) -0.0298(9) 0.0134(8) 0.0009(8)
O5P 0.234(10) 0.132(6) 0.149(6) -0.051(5) -0.055(8) 0.056(7)
O6P 0.075(4) 0.300(13) 0.188(8) -0.073(9) -0.014(5) -0.032(6)
O7P 0.127(6) 0.341(15) 0.217(10) -0.189(11) 0.053(7) -0.029(9)
O8P 0.122(6) 0.228(11) 0.328(15) 0.107(12) -0.015(9) -0.051(8)
O1W 0.078(2) 0.0405(15) 0.055(2) -0.0019(12) -0.013(2) -0.005(2)
O2W 0.073(2) 0.068(2) 0.071(2) -0.014(2) 0.021(2) -0.028(2)
O3W 0.114(4) 0.070(2) 0.066(2) 0.000(2) -0.023(3) 0.009(3)

loop_
_atom_site_label
_atom_site_type_symbol
_atom_site_fract_x
_atom_site_fract_y
_atom_site_fract_z
_atom_site_U_iso_or_equiv
_atom_site_thermal_displace_type
_atom_site_occupancy
_atom_site_calc_flag
_atom_site_refinement_flags
_atom_site_disorder_group
Cu Cu 0.15628(6) 0.07725(3) 0.80282(2) 0.03853(13) Uani 1 d . .
N1A N 0.3651(5) 0.1283(3) 0.5734(2) 0.0462(8) Uani 1 d . .
C1A C 0.4774(7) 0.1548(4) 0.5255(3) 0.067(2) Uani 1 d . .
H11A H 0.5790(7) 0.1440(29) 0.5411(8) 0.082(5) Uiso 1 d R .
H12A H 0.4658(34) 0.2202(9) 0.5151(15) 0.082(5) Uiso 1 d R .
H13A H 0.4609(32) 0.1173(22) 0.4885(8) 0.082(5) Uiso 1 d R .
C1AA C 0.4099(5) 0.1108(3) 0.6352(2) 0.0428(9) Uani 1 d . .
C2A C 0.2157(6) 0.1319(3) 0.5562(2) 0.0461(9) Uani 1 d . .
O2A O 0.1757(5) 0.1480(3) 0.50257(15) 0.0638(10) Uani 1 d . .
N3A N 0.1048(4) 0.1167(2) 0.6033(2) 0.0397(7) Uani 1 d . .
C3A C -0.0575(6) 0.1242(4) 0.5856(2) 0.0503(10) Uani 1 d . .
H31A H -0.0661(7) 0.1256(32) 0.5405(2) 0.082(5) Uiso 1 d R .
H32A H -0.1002(14) 0.1808(16) 0.6030(18) 0.082(5) Uiso 1 d R .
H33A H -0.1121(11) 0.0707(16) 0.6017(18) 0.082(5) Uiso 1 d R .
C4A C 0.1381(5) 0.1041(3) 0.6658(2) 0.0379(8) Uani 1 d . .
O4A O 0.0365(3) 0.0981(2) 0.70575(13) 0.0455(7) Uani 1 d . .
C4AA C 0.2993(5) 0.0995(3) 0.6808(2) 0.0377(8) Uani 1 d . .
N5A N 0.3367(4) 0.0826(3) 0.7413(2) 0.0423(7) Uani 1 d . .
C6A C 0.4836(6) 0.0769(4) 0.7554(2) 0.0572(11) Uani 1 d . .
H6A H 0.5141(6) 0.0631(4) 0.7964(2) 0.082(5) Uiso 1 d R .
C7A C 0.5938(6) 0.0911(4) 0.7079(3) 0.0621(13) Uani 1 d . .
H7A H 0.6965(6) 0.0897(4) 0.7192(3) 0.082(5) Uiso 1 d R .
N8A N 0.5578(5) 0.1068(3) 0.6485(2) 0.0574(10) Uani 1 d . .
N1B N 0.3626(5) 0.3330(2) 0.9564(2) 0.0459(8) Uani 1 d . .
C1B C 0.4022(8) 0.4276(4) 0.9787(3) 0.0685(15) Uani 1 d . .
H11B H 0.5020(22) 0.4260(7) 0.9975(18) 0.082(5) Uiso 1 d R .
H12B H 0.3288(28) 0.4482(12) 1.0094(15) 0.082(5) Uiso 1 d R .
H13B H 0.4027(48) 0.4705(7) 0.9437(4) 0.082(5) Uiso 1 d R .
C1AB C 0.2857(5) 0.3207(3) 0.9010(2) 0.0373(7) Uani 1 d . .
C2B C 0.4232(6) 0.2582(3) 0.9907(2) 0.0478(10) Uani 1 d . .
O2B O 0.4971(6) 0.2697(3) 1.0376(2) 0.0719(12) Uani 1 d . .
N3B N 0.3918(5) 0.1682(3) 0.9673(2) 0.0461(8) Uani 1 d . .
C3B C 0.4541(9) 0.0891(4) 1.0038(3) 0.073(2) Uani 1 d . .
H31B H 0.4035(35) 0.0868(19) 1.0441(9) 0.082(5) Uiso 1 d R .
H32B H 0.5622(12) 0.0967(15) 1.0104(17) 0.082(5) Uiso 1 d R .
H33B H 0.4357(44) 0.0313(5) 0.9814(10) 0.082(5) Uiso 1 d R .
C4B C 0.3177(5) 0.1487(3) 0.9123(2) 0.0382(8) Uani 1 d . .
O4B O 0.3004(5) 0.0682(2) 0.89315(14) 0.0547(8) Uani 1 d . .
C4AB C 0.2621(4) 0.2306(2) 0.8783(2) 0.0329(7) Uani 1 d . .
N5B N 0.1878(4) 0.2146(2) 0.82406(14) 0.0346(6) Uani 1 d . .
C6B C 0.1370(5) 0.2890(3) 0.7924(2) 0.0433(9) Uani 1 d . .
H6B H 0.0863(5) 0.2810(3) 0.7543(2) 0.082(5) Uiso 1 d R .
C7B C 0.1603(6) 0.3792(3) 0.8163(2) 0.0484(9) Uani 1 d . .
H7B H 0.1236(6) 0.4302(3) 0.7933(2) 0.082(5) Uiso 1 d R .
N8B N 0.2327(5) 0.3959(2) 0.8708(2) 0.0475(8) Uani 1 d . .
Cl1 Cl -0.2808(2) -0.12329(8) 0.87160(6) 0.0569(3) Uani 1 d . .
O1P O -0.2635(7) -0.0430(4) 0.8326(3) 0.119(2) Uani 1 d . .
O2P O -0.3839(9) -0.1845(4) 0.8396(4) 0.120(2) Uani 1 d . .
O3P O -0.1397(9) -0.1715(5) 0.8710(4) 0.132(3) Uani 1 d . .
O4P O -0.3272(12) -0.1068(8) 0.9313(4) 0.181(4) Uani 1 d . .
Cl2 Cl 0.3091(2) -0.19338(14) 0.65996(10) 0.0831(5) Uani 1 d . .
O5P O 0.2118(14) -0.1190(6) 0.6641(4) 0.172(4) Uani 1 d . .
O6P O 0.4397(8) -0.1844(9) 0.6956(5) 0.187(5) Uani 1 d . .
O7P O 0.3337(11) -0.2344(10) 0.6065(5) 0.228(7) Uani 1 d . .
O8P O 0.2149(11) -0.2641(9) 0.6870(7) 0.226(6) Uani 1 d . .
O1W O 0.1323(5) -0.0591(2) 0.7934(2) 0.0579(9) Uani 1 d D .
H11W H 0.1722(76) -0.0957(37) 0.8209(20) 0.082(5) Uiso 1 d D .
H12W H 0.1604(79) -0.0771(42) 0.7557(13) 0.082(5) Uiso 1 d D .
O2W O -0.0353(5) 0.0812(3) 0.8519(2) 0.0706(11) Uani 1 d D .
H21W H -0.1120(52) 0.0415(34) 0.8511(33) 0.082(5) Uiso 1 d D .
H22W H -0.0736(69) 0.1363(21) 0.8462(35) 0.082(5) Uiso 1 d D .
O3W O 0.2850(7) -0.1682(3) 0.8704(2) 0.0833(14) Uani 1 d D .
H31W H 0.3313(71) -0.1413(45) 0.9021(19) 0.082(5) Uiso 1 d D .
H32W H 0.3422(68) -0.1548(50) 0.8374(19) 0.082(5) Uiso 1 d D .

loop_
_geom_bond_atom_site_label_1
_geom_bond_atom_site_label_2
_geom_bond_distance
_geom_bond_site_symmetry_2
_geom_bond_publ_flag
Cu O1W 1.959(3) . ?
Cu O2W 1.974(4) . ?
Cu N5B 2.022(3) . ?
Cu N5A 2.049(4) . ?
Cu O4B 2.296(3) . ?
Cu O4A 2.328(3) . ?
N1A C2A 1.358(7) . ?
N1A C1AA 1.388(6) . ?
N1A C1A 1.462(6) . ?
C1AA N8A 1.326(6) . ?
C1AA C4AA 1.378(6) . ?
C2A O2A 1.212(6) . ?
C2A N3A 1.410(6) . ?
N3A C4A 1.368(5) . ?
N3A C3A 1.473(6) . ?
C4A O4A 1.230(5) . ?
C4A C4AA 1.447(6) . ?
C4AA N5A 1.345(5) . ?
N5A C6A 1.322(6) . ?
C6A C7A 1.408(8) . ?
C7A N8A 1.318(7) . ?
N1B C1AB 1.364(5) . ?
N1B C2B 1.392(6) . ?
N1B C1B 1.467(6) . ?
C1AB N8B 1.330(5) . ?
C1AB C4AB 1.384(5) . ?
C2B O2B 1.198(5) . ?
C2B N3B 1.400(6) . ?
N3B C4B 1.363(5) . ?
N3B C3B 1.470(6) . ?
C4B O4B 1.223(5) . ?
C4B C4AB 1.452(5) . ?
C4AB N5B 1.341(5) . ?
N5B C6B 1.328(5) . ?
C6B C7B 1.394(6) . ?
C7B N8B 1.338(6) . ?
Cl1 O4P 1.350(7) . ?
Cl1 O3P 1.412(7) . ?
Cl1 O1P 1.417(5) . ?
Cl1 O2P 1.425(6) . ?
O1P O2W 2.697(7) . ?
Cl2 O7P 1.292(8) . ?
Cl2 O5P 1.360(9) . ?
Cl2 O6P 1.376(8) . ?
Cl2 O8P 1.420(10) . ?
O5P O1W 2.953(10) . ?
O1W O3W 2.619(6) . ?
O2W O8P 2.826(14) 3_556 ?
O3W O2A 2.836(5) 2 ?
O3W O2P 2.979(10) 1_655 ?
